data_2227093
loop_
_publ_author_name
'Shi, Jing Min'
'Meng, Lin'
'Wang, Yu Qing'

_publ_section_title
;
 [2-(3,5-Dimethyl-1<i>H</i>-pyrazol-1-yl-\k<i>N</i>^2^)-1,10-phenanthroline-\k^2^<i>N</i>,<i>N</i>']bis(nitrito-\k^2^<i>O</i>,<i>O</i>')cadmium(II)
;
_journal_coeditor_code TK2681
_journal_issue 8
_journal_name_full 'Acta Crystallographica Section E'
_journal_page_first m878
_journal_paper_doi 10.1107/S160053681002550X
_journal_volume 66
_journal_year 2010
_chemical_formula_iupac '[Cd (N O2)2 (C17 H14 N4)]'
_chemical_formula_moiety 'C17 H14 Cd N6 O4'
_chemical_formula_sum 'C17 H14 Cd N6 O4'
_chemical_formula_weight 478.74
_chemical_name_systematic
;
[2-(3,5-Dimethyl-1<i>H</i>-pyrazol-1-yl-\k<i>N</i>^2^)-1,10-phenanthroline-
\k^2^<i>N</i>,<i>N</i>']bis(nitrito-\k^2^<i>O</i>,<i>O</i>')cadmium(II)
;
_space_group_IT_number 2
_symmetry_cell_setting triclinic
_symmetry_space_group_name_Hall '-P 1'
_symmetry_space_group_name_H-M 'P -1'
_atom_sites_solution_hydrogens geom
_atom_sites_solution_primary direct
_atom_sites_solution_secondary difmap
_audit_creation_method SHELXL-97
_cell_angle_alpha 67.697(2)
_cell_angle_beta 83.508(2)
_cell_angle_gamma 62.326(2)
_cell_formula_units_Z 2
_cell_length_a 10.0306(15)
_cell_length_b 10.4694(15)
_cell_length_c 10.5702(15)
_cell_measurement_reflns_used 3811
_cell_measurement_temperature 298(2)
_cell_measurement_theta_max 28.269
_cell_measurement_theta_min 2.2995
_cell_volume 906.8(2)
_computing_cell_refinement 'SAINT (Bruker, 1997)'
_computing_data_collection 'SMART (Bruker, 1997)'
_computing_data_reduction 'SAINT (Bruker, 1997)'
_computing_molecular_graphics 'SHELXTL (Sheldrick, 2008)'
_computing_publication_material 'SHELXTL (Sheldrick, 2008) and local programs'
_computing_structure_refinement 'SHELXTL (Sheldrick, 2008)'
_computing_structure_solution 'SHELXTL (Sheldrick, 2008)'
_diffrn_ambient_temperature 298(2)
_diffrn_measured_fraction_theta_full 0.978
_diffrn_measured_fraction_theta_max 0.978
_diffrn_measurement_device_type 'Bruker SMART APEX CCD'
_diffrn_measurement_method '\f and \w scans'
_diffrn_radiation_monochromator graphite
_diffrn_radiation_source 'fine-focus sealed tube'
_diffrn_radiation_type MoK\a
_diffrn_radiation_wavelength 0.71073
_diffrn_reflns_av_R_equivalents 0.0240
_diffrn_reflns_av_sigmaI/netI 0.0405
_diffrn_reflns_limit_h_max 10
_diffrn_reflns_limit_h_min -12
_diffrn_reflns_limit_k_max 12
_diffrn_reflns_limit_k_min -12
_diffrn_reflns_limit_l_max 8
_diffrn_reflns_limit_l_min -12
_diffrn_reflns_number 4759
_diffrn_reflns_theta_full 25.50
_diffrn_reflns_theta_max 25.50
_diffrn_reflns_theta_min 2.09
_exptl_absorpt_coefficient_mu 1.242
_exptl_absorpt_correction_T_max 0.8652
_exptl_absorpt_correction_T_min 0.5699
_exptl_absorpt_correction_type multi-scan
_exptl_absorpt_process_details '(SADABS; Sheldrick, 1996)'
_exptl_crystal_colour colorless
_exptl_crystal_density_diffrn 1.753
_exptl_crystal_density_method 'not measured'
_exptl_crystal_description prism
_exptl_crystal_F_000 476
_exptl_crystal_size_max 0.51
_exptl_crystal_size_mid 0.46
_exptl_crystal_size_min 0.12
_refine_diff_density_max 0.534
_refine_diff_density_min -0.571
_refine_ls_extinction_method none
_refine_ls_goodness_of_fit_ref 1.028
_refine_ls_hydrogen_treatment constr
_refine_ls_matrix_type full
_refine_ls_number_parameters 255
_refine_ls_number_reflns 3305
_refine_ls_number_restraints 0
_refine_ls_restrained_S_all 1.028
_refine_ls_R_factor_all 0.0339
_refine_ls_R_factor_gt 0.0319
_refine_ls_shift/su_max 0.001
_refine_ls_shift/su_mean 0.000
_refine_ls_structure_factor_coef Fsqd
_refine_ls_weighting_details 'calc w=1/[\s^2^(Fo^2^)+(0.0563P)^2^+0.0902P] where P=(Fo^2^+2Fc^2^)/3'
_refine_ls_weighting_scheme calc
_refine_ls_wR_factor_gt 0.0853
_refine_ls_wR_factor_ref 0.0867
_reflns_number_gt 3098
_reflns_number_total 3305
_reflns_threshold_expression I>2\s(I)
_cod_data_source_file tk2681.cif
_cod_data_source_block I
_cod_database_code 2227093
_cod_database_fobs_code 2227093

loop_
_symmetry_equiv_pos_as_xyz
'x, y, z'
'-x, -y, -z'

loop_
_atom_site_type_symbol
_atom_site_label
_atom_site_fract_x
_atom_site_fract_y
_atom_site_fract_z
_atom_site_U_iso_or_equiv
_atom_site_adp_type
_atom_site_calc_flag
_atom_site_refinement_flags
_atom_site_occupancy
_atom_site_disorder_assembly
_atom_site_disorder_group
C C1 0.8940(4) 0.7002(4) 0.0995(4) 0.0528(8) Uani d . 1 . .
H H1 0.9776 0.6172 0.0866 0.063 Uiso calc R 1 . .
C C2 0.8991(4) 0.8398(5) 0.0647(4) 0.0627(9) Uani d . 1 . .
H H2 0.9857 0.8483 0.0314 0.075 Uiso calc R 1 . .
C C3 0.7766(4) 0.9641(4) 0.0796(4) 0.0572(8) Uani d . 1 . .
H H3 0.7787 1.0583 0.0559 0.069 Uiso calc R 1 . .
C C4 0.6478(4) 0.9489(3) 0.1308(3) 0.0458(7) Uani d . 1 . .
C C5 0.6521(3) 0.8032(3) 0.1659(3) 0.0402(6) Uani d . 1 . .
C C6 0.5225(3) 0.7823(3) 0.2193(3) 0.0398(6) Uani d . 1 . .
C C7 0.5130(4) 1.0744(4) 0.1465(3) 0.0534(8) Uani d . 1 . .
H H7 0.5095 1.1711 0.1224 0.064 Uiso calc R 1 . .
C C8 0.3910(4) 1.0552(4) 0.1956(3) 0.0536(8) Uani d . 1 . .
H H8 0.3045 1.1386 0.2046 0.064 Uiso calc R 1 . .
C C9 0.3936(4) 0.9079(4) 0.2340(3) 0.0470(7) Uani d . 1 . .
C C10 0.2713(4) 0.8775(4) 0.2884(4) 0.0568(8) Uani d . 1 . .
H H10 0.1818 0.9579 0.2976 0.068 Uiso calc R 1 . .
C C11 0.2820(4) 0.7333(5) 0.3275(4) 0.0590(9) Uani d . 1 . .
H H11 0.2019 0.7137 0.3652 0.071 Uiso calc R 1 . .
C C12 0.4179(3) 0.6140(4) 0.3094(3) 0.0437(7) Uani d . 1 . .
C C13 0.3548(4) 0.3861(5) 0.4020(3) 0.0576(9) Uani d . 1 . .
C C14 0.4446(5) 0.2345(5) 0.4242(4) 0.0641(10) Uani d . 1 . .
H H14 0.4159 0.1557 0.4593 0.077 Uiso calc R 1 . .
C C15 0.5872(4) 0.2164(4) 0.3855(3) 0.0553(8) Uani d . 1 . .
C C16 0.1917(5) 0.4631(7) 0.4248(6) 0.0902(15) Uani d . 1 . .
H H16A 0.1531 0.3888 0.4528 0.135 Uiso calc R 1 . .
H H16B 0.1371 0.5464 0.3413 0.135 Uiso calc R 1 . .
H H16C 0.1798 0.5038 0.4952 0.135 Uiso calc R 1 . .
C C17 0.7278(5) 0.0756(4) 0.3908(4) 0.0706(10) Uani d . 1 . .
H H17A 0.8018 0.1052 0.3416 0.106 Uiso calc R 1 . .
H H17B 0.7070 0.0186 0.3497 0.106 Uiso calc R 1 . .
H H17C 0.7658 0.0115 0.4846 0.106 Uiso calc R 1 . .
Cd Cd1 0.74600(2) 0.45092(2) 0.19946(2) 0.04206(11) Uani d . 1 . .
N N1 0.7751(3) 0.6801(3) 0.1503(3) 0.0436(6) Uani d . 1 . .
N N2 0.5317(3) 0.6403(3) 0.2551(2) 0.0394(5) Uani d . 1 . .
N N3 0.4451(3) 0.4590(3) 0.3502(2) 0.0464(6) Uani d . 1 . .
N N4 0.5876(3) 0.3530(3) 0.3395(3) 0.0494(6) Uani d . 1 . .
N N5 0.7056(4) 0.4176(4) -0.0441(4) 0.0718(9) Uani d . 1 . .
N N6 1.0386(4) 0.2533(4) 0.3336(4) 0.0706(9) Uani d . 1 . .
O O1 0.6887(5) 0.5379(4) -0.0360(3) 0.0914(11) Uani d . 1 . .
O O2 0.7445(4) 0.3093(4) 0.0665(3) 0.0847(9) Uani d . 1 . .
O O3 1.0138(3) 0.3075(5) 0.2082(4) 0.0996(12) Uani d . 1 . .
O O4 0.9256(3) 0.2980(4) 0.3935(3) 0.0857(10) Uani d . 1 . .

loop_
_atom_site_aniso_label
_atom_site_aniso_U_11
_atom_site_aniso_U_22
_atom_site_aniso_U_33
_atom_site_aniso_U_12
_atom_site_aniso_U_13
_atom_site_aniso_U_23
C1 0.0421(17) 0.0449(18) 0.067(2) -0.0137(14) 0.0081(15) -0.0254(16)
C2 0.059(2) 0.057(2) 0.078(2) -0.0304(18) 0.0145(18) -0.0291(19)
C3 0.065(2) 0.0430(18) 0.068(2) -0.0264(17) 0.0051(17) -0.0227(16)
C4 0.0537(18) 0.0334(15) 0.0454(16) -0.0130(14) -0.0035(13) -0.0169(13)
C5 0.0425(16) 0.0332(14) 0.0391(15) -0.0106(12) -0.0006(12) -0.0152(12)
C6 0.0390(15) 0.0357(15) 0.0355(14) -0.0066(12) -0.0021(11) -0.0161(12)
C7 0.063(2) 0.0314(15) 0.057(2) -0.0089(15) -0.0054(16) -0.0211(14)
C8 0.0507(19) 0.0380(17) 0.0572(19) -0.0008(14) -0.0040(15) -0.0256(15)
C9 0.0441(17) 0.0416(17) 0.0455(16) -0.0058(13) -0.0003(13) -0.0231(14)
C10 0.0406(17) 0.056(2) 0.061(2) -0.0068(15) 0.0097(14) -0.0309(17)
C11 0.0436(18) 0.066(2) 0.062(2) -0.0187(17) 0.0184(15) -0.0306(18)
C12 0.0411(16) 0.0480(18) 0.0397(15) -0.0162(14) 0.0030(12) -0.0193(13)
C13 0.066(2) 0.074(3) 0.0502(19) -0.047(2) 0.0113(16) -0.0240(18)
C14 0.084(3) 0.065(2) 0.061(2) -0.051(2) 0.0118(19) -0.0213(18)
C15 0.070(2) 0.0457(19) 0.0455(18) -0.0277(17) -0.0049(15) -0.0077(14)
C16 0.068(3) 0.107(4) 0.130(4) -0.058(3) 0.038(3) -0.065(3)
C17 0.082(3) 0.041(2) 0.075(3) -0.0236(19) -0.007(2) -0.0105(17)
Cd1 0.03898(16) 0.03134(15) 0.04817(16) -0.00813(10) 0.00277(10) -0.01716(11)
N1 0.0372(13) 0.0351(13) 0.0507(14) -0.0087(11) 0.0027(10) -0.0181(11)
N2 0.0388(13) 0.0358(13) 0.0393(13) -0.0106(10) 0.0033(10) -0.0179(10)
N3 0.0468(15) 0.0499(16) 0.0406(13) -0.0229(13) 0.0040(11) -0.0141(12)
N4 0.0494(15) 0.0377(14) 0.0526(15) -0.0161(12) 0.0000(12) -0.0122(12)
N5 0.088(2) 0.068(2) 0.066(2) -0.0303(19) 0.0007(18) -0.0366(19)
N6 0.0464(18) 0.059(2) 0.080(2) -0.0031(15) -0.0064(16) -0.0233(17)
O1 0.145(3) 0.0523(17) 0.0643(18) -0.0356(19) -0.0171(19) -0.0150(14)
O2 0.124(3) 0.0607(18) 0.080(2) -0.0447(19) 0.0119(18) -0.0346(17)
O3 0.0577(17) 0.108(3) 0.087(2) 0.0068(17) 0.0056(16) -0.049(2)
O4 0.0579(18) 0.101(3) 0.0636(17) -0.0140(17) 0.0001(14) -0.0228(16)

loop_
_atom_type_symbol
_atom_type_description
_atom_type_scat_dispersion_real
_atom_type_scat_dispersion_imag
_atom_type_scat_source
C C 0.0033 0.0016 'International Tables Vol C Tables 4.2.6.8 and 6.1.1.4'
H H 0.0000 0.0000 'International Tables Vol C Tables 4.2.6.8 and 6.1.1.4'
N N 0.0061 0.0033 'International Tables Vol C Tables 4.2.6.8 and 6.1.1.4'
O O 0.0106 0.0060 'International Tables Vol C Tables 4.2.6.8 and 6.1.1.4'
Cd Cd -0.8075 1.2024 'International Tables Vol C Tables 4.2.6.8 and 6.1.1.4'

loop_
_geom_angle_atom_site_label_1
_geom_angle_atom_site_label_2
_geom_angle_atom_site_label_3
_geom_angle_site_symmetry_1
_geom_angle_site_symmetry_3
_geom_angle
_geom_angle_publ_flag
N1 C1 C2 . . 122.9(3) ?
N1 C1 H1 . . 118.5 ?
C2 C1 H1 . . 118.5 ?
C3 C2 C1 . . 119.6(3) ?
C3 C2 H2 . . 120.2 ?
C1 C2 H2 . . 120.2 ?
C2 C3 C4 . . 119.4(3) ?
C2 C3 H3 . . 120.3 ?
C4 C3 H3 . . 120.3 ?
C3 C4 C5 . . 117.6(3) ?
C3 C4 C7 . . 123.1(3) ?
C5 C4 C7 . . 119.2(3) ?
N1 C5 C4 . . 122.3(3) ?
N1 C5 C6 . . 118.2(3) ?
C4 C5 C6 . . 119.5(3) ?
N2 C6 C9 . . 122.7(3) ?
N2 C6 C5 . . 118.0(2) ?
C9 C6 C5 . . 119.3(3) ?
C8 C7 C4 . . 121.3(3) ?
C8 C7 H7 . . 119.3 ?
C4 C7 H7 . . 119.3 ?
C7 C8 C9 . . 120.5(3) ?
C7 C8 H8 . . 119.8 ?
C9 C8 H8 . . 119.8 ?
C6 C9 C10 . . 115.9(3) ?
C6 C9 C8 . . 120.2(3) ?
C10 C9 C8 . . 124.0(3) ?
C11 C10 C9 . . 121.4(3) ?
C11 C10 H10 . . 119.3 ?
C9 C10 H10 . . 119.3 ?
C10 C11 C12 . . 118.3(3) ?
C10 C11 H11 . . 120.9 ?
C12 C11 H11 . . 120.9 ?
N2 C12 N3 . . 114.7(3) ?
N2 C12 C11 . . 121.5(3) ?
N3 C12 C11 . . 123.8(3) ?
C14 C13 N3 . . 105.7(3) ?
C14 C13 C16 . . 128.3(4) ?
N3 C13 C16 . . 126.0(4) ?
C13 C14 C15 . . 108.2(3) ?
C13 C14 H14 . . 125.9 ?
C15 C14 H14 . . 125.9 ?
N4 C15 C14 . . 109.6(3) ?
N4 C15 C17 . . 119.7(3) ?
C14 C15 C17 . . 130.7(3) ?
C13 C16 H16A . . 109.5 ?
C13 C16 H16B . . 109.5 ?
H16A C16 H16B . . 109.5 ?
C13 C16 H16C . . 109.5 ?
H16A C16 H16C . . 109.5 ?
H16B C16 H16C . . 109.5 ?
C15 C17 H17A . . 109.5 ?
C15 C17 H17B . . 109.5 ?
H17A C17 H17B . . 109.5 ?
C15 C17 H17C . . 109.5 ?
H17A C17 H17C . . 109.5 ?
H17B C17 H17C . . 109.5 ?
O1 Cd1 N2 . . 100.09(11) ?
O1 Cd1 N4 . . 114.23(12) ?
N2 Cd1 N4 . . 66.36(9) ?
O1 Cd1 O4 . . 150.01(13) ?
N2 Cd1 O4 . . 108.46(10) ?
N4 Cd1 O4 . . 86.20(11) ?
O1 Cd1 O3 . . 99.45(13) ?
N2 Cd1 O3 . . 149.49(12) ?
N4 Cd1 O3 . . 124.70(12) ?
O4 Cd1 O3 . . 50.74(11) ?
O1 Cd1 N1 . . 86.96(10) ?
N2 Cd1 N1 . . 69.42(8) ?
N4 Cd1 N1 . . 133.43(8) ?
O4 Cd1 N1 . . 94.45(11) ?
O3 Cd1 N1 . . 88.51(12) ?
O1 Cd1 O2 . . 50.78(11) ?
N2 Cd1 O2 . . 125.87(11) ?
N4 Cd1 O2 . . 84.64(10) ?
O4 Cd1 O2 . . 114.27(13) ?
O3 Cd1 O2 . . 84.62(13) ?
N1 Cd1 O2 . . 134.93(10) ?
C1 N1 C5 . . 118.1(3) ?
C1 N1 Cd1 . . 125.9(2) ?
C5 N1 Cd1 . . 115.75(19) ?
C12 N2 C6 . . 120.2(2) ?
C12 N2 Cd1 . . 121.6(2) ?
C6 N2 Cd1 . . 117.96(19) ?
N4 N3 C13 . . 110.0(3) ?
N4 N3 C12 . . 117.2(2) ?
C13 N3 C12 . . 132.8(3) ?
C15 N4 N3 . . 106.5(3) ?
C15 N4 Cd1 . . 133.7(2) ?
N3 N4 Cd1 . . 117.23(19) ?
O2 N5 O1 . . 112.5(3) ?
O4 N6 O3 . . 113.3(3) ?
N5 O1 Cd1 . . 99.9(2) ?
N5 O2 Cd1 . . 96.7(2) ?
N6 O3 Cd1 . . 97.7(2) ?
N6 O4 Cd1 . . 98.2(2) ?

loop_
_geom_bond_atom_site_label_1
_geom_bond_atom_site_label_2
_geom_bond_site_symmetry_2
_geom_bond_distance
_geom_bond_publ_flag
C1 N1 . 1.325(4) ?
C1 C2 . 1.390(5) ?
C1 H1 . 0.9300 ?
C2 C3 . 1.361(5) ?
C2 H2 . 0.9300 ?
C3 C4 . 1.398(5) ?
C3 H3 . 0.9300 ?
C4 C5 . 1.407(4) ?
C4 C7 . 1.430(4) ?
C5 N1 . 1.360(4) ?
C5 C6 . 1.435(4) ?
C6 N2 . 1.348(4) ?
C6 C9 . 1.398(4) ?
C7 C8 . 1.346(5) ?
C7 H7 . 0.9300 ?
C8 C9 . 1.426(5) ?
C8 H8 . 0.9300 ?
C9 C10 . 1.414(5) ?
C10 C11 . 1.359(5) ?
C10 H10 . 0.9300 ?
C11 C12 . 1.413(4) ?
C11 H11 . 0.9300 ?
C12 N2 . 1.316(4) ?
C12 N3 . 1.406(4) ?
C13 C14 . 1.350(6) ?
C13 N3 . 1.384(4) ?
C13 C16 . 1.490(6) ?
C14 C15 . 1.387(5) ?
C14 H14 . 0.9300 ?
C15 N4 . 1.325(4) ?
C15 C17 . 1.480(5) ?
C16 H16A . 0.9600 ?
C16 H16B . 0.9600 ?
C16 H16C . 0.9600 ?
C17 H17A . 0.9600 ?
C17 H17B . 0.9600 ?
C17 H17C . 0.9600 ?
Cd1 O1 . 2.339(3) ?
Cd1 N2 . 2.353(2) ?
Cd1 N4 . 2.366(3) ?
Cd1 O4 . 2.383(3) ?
Cd1 O3 . 2.384(3) ?
Cd1 N1 . 2.405(3) ?
Cd1 O2 . 2.405(3) ?
N3 N4 . 1.368(4) ?
N5 O2 . 1.221(5) ?
N5 O1 . 1.226(4) ?
N6 O4 . 1.215(4) ?
N6 O3 . 1.231(5) ?

loop_
_geom_torsion_atom_site_label_1
_geom_torsion_atom_site_label_2
_geom_torsion_atom_site_label_3
_geom_torsion_atom_site_label_4
_geom_torsion_site_symmetry_1
_geom_torsion_site_symmetry_2
_geom_torsion_site_symmetry_3
_geom_torsion_site_symmetry_4
_geom_torsion
_geom_torsion_publ_flag
N1 C1 C2 C3 . . . . -1.6(6) ?
C1 C2 C3 C4 . . . . 0.5(6) ?
C2 C3 C4 C5 . . . . 0.5(5) ?
C2 C3 C4 C7 . . . . -178.4(3) ?
C3 C4 C5 N1 . . . . -0.6(4) ?
C7 C4 C5 N1 . . . . 178.3(3) ?
C3 C4 C5 C6 . . . . 179.8(3) ?
C7 C4 C5 C6 . . . . -1.3(4) ?
N1 C5 C6 N2 . . . . 2.0(4) ?
C4 C5 C6 N2 . . . . -178.4(3) ?
N1 C5 C6 C9 . . . . -178.8(3) ?
C4 C5 C6 C9 . . . . 0.8(4) ?
C3 C4 C7 C8 . . . . 179.6(3) ?
C5 C4 C7 C8 . . . . 0.8(5) ?
C4 C7 C8 C9 . . . . 0.3(5) ?
N2 C6 C9 C10 . . . . -0.4(4) ?
C5 C6 C9 C10 . . . . -179.5(3) ?
N2 C6 C9 C8 . . . . 179.4(3) ?
C5 C6 C9 C8 . . . . 0.2(4) ?
C7 C8 C9 C6 . . . . -0.8(5) ?
C7 C8 C9 C10 . . . . 178.9(3) ?
C6 C9 C10 C11 . . . . 2.0(5) ?
C8 C9 C10 C11 . . . . -177.8(3) ?
C9 C10 C11 C12 . . . . -1.5(5) ?
C10 C11 C12 N2 . . . . -0.6(5) ?
C10 C11 C12 N3 . . . . 177.6(3) ?
N3 C13 C14 C15 . . . . -0.3(4) ?
C16 C13 C14 C15 . . . . 178.7(4) ?
C13 C14 C15 N4 . . . . -0.3(4) ?
C13 C14 C15 C17 . . . . 178.7(4) ?
C2 C1 N1 C5 . . . . 1.5(5) ?
C2 C1 N1 Cd1 . . . . 175.4(3) ?
C4 C5 N1 C1 . . . . -0.4(4) ?
C6 C5 N1 C1 . . . . 179.2(3) ?
C4 C5 N1 Cd1 . . . . -174.9(2) ?
C6 C5 N1 Cd1 . . . . 4.7(3) ?
O1 Cd1 N1 C1 . . . . -78.3(3) ?
N2 Cd1 N1 C1 . . . . 179.8(3) ?
N4 Cd1 N1 C1 . . . . 160.7(2) ?
O4 Cd1 N1 C1 . . . . 71.7(3) ?
O3 Cd1 N1 C1 . . . . 21.3(3) ?
O2 Cd1 N1 C1 . . . . -59.6(3) ?
O1 Cd1 N1 C5 . . . . 95.8(2) ?
N2 Cd1 N1 C5 . . . . -6.14(19) ?
N4 Cd1 N1 C5 . . . . -25.2(3) ?
O4 Cd1 N1 C5 . . . . -114.2(2) ?
O3 Cd1 N1 C5 . . . . -164.6(2) ?
O2 Cd1 N1 C5 . . . . 114.5(2) ?
N3 C12 N2 C6 . . . . -176.1(2) ?
C11 C12 N2 C6 . . . . 2.2(4) ?
N3 C12 N2 Cd1 . . . . 9.4(3) ?
C11 C12 N2 Cd1 . . . . -172.3(2) ?
C9 C6 N2 C12 . . . . -1.7(4) ?
C5 C6 N2 C12 . . . . 177.5(3) ?
C9 C6 N2 Cd1 . . . . 173.0(2) ?
C5 C6 N2 Cd1 . . . . -7.9(3) ?
O1 Cd1 N2 C12 . . . . 99.1(2) ?
N4 Cd1 N2 C12 . . . . -13.1(2) ?
O4 Cd1 N2 C12 . . . . -90.3(2) ?
O3 Cd1 N2 C12 . . . . -131.9(3) ?
N1 Cd1 N2 C12 . . . . -178.1(2) ?
O2 Cd1 N2 C12 . . . . 50.7(3) ?
O1 Cd1 N2 C6 . . . . -75.5(2) ?
N4 Cd1 N2 C6 . . . . 172.3(2) ?
O4 Cd1 N2 C6 . . . . 95.2(2) ?
O3 Cd1 N2 C6 . . . . 53.6(3) ?
N1 Cd1 N2 C6 . . . . 7.36(19) ?
O2 Cd1 N2 C6 . . . . -123.9(2) ?
C14 C13 N3 N4 . . . . 0.8(4) ?
C16 C13 N3 N4 . . . . -178.2(4) ?
C14 C13 N3 C12 . . . . -179.0(3) ?
C16 C13 N3 C12 . . . . 2.0(6) ?
N2 C12 N3 N4 . . . . 5.0(4) ?
C11 C12 N3 N4 . . . . -173.2(3) ?
N2 C12 N3 C13 . . . . -175.2(3) ?
C11 C12 N3 C13 . . . . 6.6(5) ?
C14 C15 N4 N3 . . . . 0.8(4) ?
C17 C15 N4 N3 . . . . -178.3(3) ?
C14 C15 N4 Cd1 . . . . -160.0(2) ?
C17 C15 N4 Cd1 . . . . 20.9(5) ?
C13 N3 N4 C15 . . . . -1.0(3) ?
C12 N3 N4 C15 . . . . 178.9(2) ?
C13 N3 N4 Cd1 . . . . 163.5(2) ?
C12 N3 N4 Cd1 . . . . -16.7(3) ?
O1 Cd1 N4 C15 . . . . 83.4(3) ?
N2 Cd1 N4 C15 . . . . 174.1(3) ?
O4 Cd1 N4 C15 . . . . -73.9(3) ?
O3 Cd1 N4 C15 . . . . -38.7(3) ?
N1 Cd1 N4 C15 . . . . -166.4(3) ?
O2 Cd1 N4 C15 . . . . 41.0(3) ?
O1 Cd1 N4 N3 . . . . -75.8(2) ?
N2 Cd1 N4 N3 . . . . 14.91(19) ?
O4 Cd1 N4 N3 . . . . 127.0(2) ?
O3 Cd1 N4 N3 . . . . 162.1(2) ?
N1 Cd1 N4 N3 . . . . 34.4(3) ?
O2 Cd1 N4 N3 . . . . -118.2(2) ?
O2 N5 O1 Cd1 . . . . -0.8(4) ?
N2 Cd1 O1 N5 . . . . -128.0(3) ?
N4 Cd1 O1 N5 . . . . -59.5(3) ?
O4 Cd1 O1 N5 . . . . 69.8(4) ?
O3 Cd1 O1 N5 . . . . 75.5(3) ?
N1 Cd1 O1 N5 . . . . 163.5(3) ?
O2 Cd1 O1 N5 . . . . 0.5(3) ?
O1 N5 O2 Cd1 . . . . 0.8(4) ?
O1 Cd1 O2 N5 . . . . -0.5(3) ?
N2 Cd1 O2 N5 . . . . 71.4(3) ?
N4 Cd1 O2 N5 . . . . 127.0(3) ?
O4 Cd1 O2 N5 . . . . -149.6(3) ?
O3 Cd1 O2 N5 . . . . -107.3(3) ?
N1 Cd1 O2 N5 . . . . -24.9(3) ?
O4 N6 O3 Cd1 . . . . -2.7(4) ?
O1 Cd1 O3 N6 . . . . -174.7(3) ?
N2 Cd1 O3 N6 . . . . 56.1(4) ?
N4 Cd1 O3 N6 . . . . -46.3(3) ?
O4 Cd1 O3 N6 . . . . 1.7(3) ?
N1 Cd1 O3 N6 . . . . 98.6(3) ?
O2 Cd1 O3 N6 . . . . -125.9(3) ?
O3 N6 O4 Cd1 . . . . 2.8(4) ?
O1 Cd1 O4 N6 . . . . 5.5(4) ?
N2 Cd1 O4 N6 . . . . -155.9(3) ?
N4 Cd1 O4 N6 . . . . 140.6(3) ?
O3 Cd1 O4 N6 . . . . -1.7(3) ?
N1 Cd1 O4 N6 . . . . -86.1(3) ?
O2 Cd1 O4 N6 . . . . 58.2(3) ?
